data_4305393
loop_
_publ_author_name
'Min-Sik Eum'
'Chong Shik Chin'
'Song yi Kim'
'Choongil Kim'
'Sung Kwon Kang'
'Nam Hwi Hur'
'Ji Hoon Seo'
'Gu Young Kim'
'Young Kwan Kim'

_publ_section_title
;
Ligand Effects on Luminescence of New Type Blue Light-Emitting
Mono(2-phenylpyridinato)iridium(III) Complexes
;
_journal_name_full 'Inorganic Chemistry'
_journal_page_first 6289
_journal_page_last 6295
_journal_paper_doi 10.1021/ic800376e
_journal_volume 47
_journal_year 2008
_chemical_formula_moiety 'C49 H41 Cl Ir N2 P2, C F3 O3 S, C H Cl3'
_chemical_formula_sum 'C51 H42 Cl4 F3 Ir N2 O3 P2 S'
_chemical_formula_weight 1215.87
_chemical_name_systematic
;
 ?
;
_space_group_IT_number 14
_symmetry_cell_setting monoclinic
_symmetry_space_group_name_Hall '-P 2ybc'
_symmetry_space_group_name_H-M 'P 1 21/c 1'
_atom_sites_solution_hydrogens geom
_atom_sites_solution_primary direct
_atom_sites_solution_secondary difmap
_audit_creation_method SHELXL-97
_cell_angle_alpha 90.00
_cell_angle_beta 91.132(2)
_cell_angle_gamma 90.00
_cell_formula_units_Z 4
_cell_length_a 10.4325(8)
_cell_length_b 22.5809(16)
_cell_length_c 21.5244(16)
_cell_measurement_reflns_used 5464
_cell_measurement_temperature 295(2)
_cell_measurement_theta_max 20.62
_cell_measurement_theta_min 2.33
_cell_volume 5069.6(6)
_computing_cell_refinement 'Bruker SMART'
_computing_data_collection 'Bruker SMART'
_computing_data_reduction 'Bruker SAINT'
_computing_molecular_graphics 'Ortep-3 for Windows (Farrugia, 1997)'
_computing_publication_material 'WinGX publication routines (Farrugia, 1999)'
_computing_structure_refinement 'SHELXL-97 (Sheldrick, 1997)'
_computing_structure_solution 'SHELXL-97 (Sheldrick, 1997)'
_diffrn_ambient_temperature 295(2)
_diffrn_measured_fraction_theta_full 0.999
_diffrn_measured_fraction_theta_max 0.999
_diffrn_measurement_device_type 'Bruker SMART CCD area-detector'
_diffrn_measurement_method 'phi and omega scans'
_diffrn_radiation_monochromator graphite
_diffrn_radiation_source 'fine-focus sealed tube'
_diffrn_radiation_type MoK\a
_diffrn_radiation_wavelength 0.71073
_diffrn_reflns_av_R_equivalents 0.0947
_diffrn_reflns_av_sigmaI/netI 0.0722
_diffrn_reflns_limit_h_max 12
_diffrn_reflns_limit_h_min -12
_diffrn_reflns_limit_k_max 27
_diffrn_reflns_limit_k_min -27
_diffrn_reflns_limit_l_max 26
_diffrn_reflns_limit_l_min -26
_diffrn_reflns_number 64298
_diffrn_reflns_theta_full 26.00
_diffrn_reflns_theta_max 26.00
_diffrn_reflns_theta_min 1.31
_diffrn_standards_decay_% 0
_exptl_absorpt_coefficient_mu 3.004
_exptl_absorpt_correction_T_max 0.880
_exptl_absorpt_correction_T_min 0.830
_exptl_absorpt_correction_type multi-scan
_exptl_absorpt_process_details 'SADABS 2.03, (Sheldrick, 2002)'
_exptl_crystal_colour yellow
_exptl_crystal_density_diffrn 1.593
_exptl_crystal_density_method 'not measured'
_exptl_crystal_description block
_exptl_crystal_F_000 2416
_exptl_crystal_size_max 0.08
_exptl_crystal_size_mid 0.05
_exptl_crystal_size_min 0.04
_refine_diff_density_max 2.186
_refine_diff_density_min -1.476
_refine_diff_density_rms 0.150
_refine_ls_extinction_method none
_refine_ls_goodness_of_fit_ref 1.033
_refine_ls_hydrogen_treatment constr
_refine_ls_matrix_type full
_refine_ls_number_parameters 590
_refine_ls_number_reflns 9955
_refine_ls_number_restraints 0
_refine_ls_restrained_S_all 1.033
_refine_ls_R_factor_all 0.0920
_refine_ls_R_factor_gt 0.0527
_refine_ls_shift/su_max 0.002
_refine_ls_shift/su_mean 0.000
_refine_ls_structure_factor_coef Fsqd
_refine_ls_weighting_details 'calc w=1/[\s^2^(Fo^2^)+(0.0651P)^2^+19.1142P] where P=(Fo^2^+2Fc^2^)/3'
_refine_ls_weighting_scheme calc
_refine_ls_wR_factor_gt 0.1242
_refine_ls_wR_factor_ref 0.1479
_reflns_number_gt 6740
_reflns_number_total 9955
_reflns_threshold_expression >2sigma(I)
_cod_data_source_file ic800376e-file003_1.cif
_cod_data_source_block irphpyr3
_cod_depositor_comments
;
The following automatic conversions were performed:
'_symmetry_cell_setting' value 'Monoclinic' changed to 'monoclinic'
according to '/home/saulius/struct/CIF-dictionaries/cif_core.dic'
dictionary named 'cif_core.dic' version 2.4.1 from 2010-06-29.

Automatic conversion script
Id: cif_fix_enum 1527 2010-12-29 10:47:43Z saulius 
;
_cod_original_sg_symbol_H-M 'P 1 21/c 1 '
_cod_database_code 4305393

loop_
_symmetry_equiv_pos_as_xyz
'x, y, z'
'-x, y+1/2, -z+1/2'
'-x, -y, -z'
'x, -y-1/2, z-1/2'

loop_
_atom_site_label
_atom_site_type_symbol
_atom_site_fract_x
_atom_site_fract_y
_atom_site_fract_z
_atom_site_U_iso_or_equiv
_atom_site_adp_type
_atom_site_occupancy
_atom_site_symmetry_multiplicity
_atom_site_calc_flag
_atom_site_refinement_flags
_atom_site_disorder_assembly
_atom_site_disorder_group
Ir Ir 0.75808(3) 0.883338(14) 0.180858(13) 0.03274(11) Uani 1 1 d . . .
N1 N 0.9491(6) 0.8617(3) 0.1827(3) 0.0407(16) Uani 1 1 d . . .
C2 C 1.0259(8) 0.8661(4) 0.2338(4) 0.053(2) Uani 1 1 d . . .
H2 H 0.9901 0.8771 0.2714 0.063 Uiso 1 1 calc R . .
C3 C 1.1554(9) 0.8550(5) 0.2320(5) 0.067(3) Uani 1 1 d . . .
H3 H 1.2069 0.8587 0.2676 0.080 Uiso 1 1 calc R . .
C4 C 1.2065(9) 0.8383(6) 0.1768(6) 0.082(4) Uani 1 1 d . . .
H4 H 1.2940 0.8309 0.1746 0.099 Uiso 1 1 calc R . .
C5 C 1.1298(9) 0.8325(5) 0.1246(5) 0.071(3) Uani 1 1 d . . .
H5 H 1.1643 0.8197 0.0874 0.085 Uiso 1 1 calc R . .
C6 C 1.0008(8) 0.8460(4) 0.1279(4) 0.048(2) Uani 1 1 d . . .
C7 C 0.9086(8) 0.8473(4) 0.0749(4) 0.047(2) Uani 1 1 d . . .
C8 C 0.9401(11) 0.8314(5) 0.0147(5) 0.073(3) Uani 1 1 d . . .
H8 H 1.0207 0.8160 0.0064 0.088 Uiso 1 1 calc R . .
C9 C 0.8502(12) 0.8387(6) -0.0324(5) 0.087(4) Uani 1 1 d . . .
H9 H 0.8695 0.8279 -0.0729 0.104 Uiso 1 1 calc R . .
C10 C 0.7330(12) 0.8619(5) -0.0196(4) 0.074(3) Uani 1 1 d . . .
H10 H 0.6741 0.8678 -0.0521 0.089 Uiso 1 1 calc R . .
C11 C 0.6994(9) 0.8766(4) 0.0395(4) 0.051(2) Uani 1 1 d . . .
H11 H 0.6175 0.8911 0.0467 0.061 Uiso 1 1 calc R . .
C12 C 0.7864(8) 0.8701(4) 0.0894(4) 0.0390(19) Uani 1 1 d . . .
N13 N 0.7375(6) 0.8895(3) 0.2788(3) 0.0434(17) Uani 1 1 d . . .
C14 C 0.7190(8) 0.8891(4) 0.3302(4) 0.053(2) Uani 1 1 d . . .
C15 C 0.6935(12) 0.8888(6) 0.3969(4) 0.084(4) Uani 1 1 d . . .
H15A H 0.7356 0.9219 0.4164 0.127 Uiso 1 1 calc R . .
H15B H 0.7253 0.8526 0.4150 0.127 Uiso 1 1 calc R . .
H15C H 0.6028 0.8915 0.4031 0.127 Uiso 1 1 calc R . .
P16 P 0.81831(19) 0.98517(10) 0.17436(10) 0.0379(5) Uani 1 1 d . . .
C17 C 0.7487(8) 1.0346(4) 0.1157(4) 0.0398(19) Uani 1 1 d . . .
C18 C 0.8066(9) 1.0892(4) 0.1069(4) 0.053(2) Uani 1 1 d . . .
H18 H 0.8795 1.0992 0.1302 0.064 Uiso 1 1 calc R . .
C19 C 0.7563(10) 1.1296(4) 0.0631(5) 0.061(3) Uani 1 1 d . . .
H19 H 0.7959 1.1660 0.0572 0.073 Uiso 1 1 calc R . .
C20 C 0.6494(10) 1.1152(5) 0.0296(4) 0.060(3) Uani 1 1 d . . .
H20 H 0.6158 1.1416 0.0005 0.072 Uiso 1 1 calc R . .
C21 C 0.5904(10) 1.0611(4) 0.0388(4) 0.058(3) Uani 1 1 d . . .
H21 H 0.5168 1.0516 0.0158 0.070 Uiso 1 1 calc R . .
C22 C 0.6393(9) 1.0212(4) 0.0815(4) 0.054(2) Uani 1 1 d . . .
H22 H 0.5983 0.9851 0.0874 0.064 Uiso 1 1 calc R . .
C23 C 0.7801(9) 1.0219(4) 0.2470(4) 0.050(2) Uani 1 1 d . . .
C24 C 0.6730(9) 1.0577(4) 0.2501(5) 0.057(2) Uani 1 1 d . . .
H24 H 0.6259 1.0665 0.2141 0.068 Uiso 1 1 calc R . .
C25 C 0.6357(12) 1.0806(5) 0.3067(6) 0.080(3) Uani 1 1 d . . .
H25 H 0.5627 1.1040 0.3087 0.096 Uiso 1 1 calc R . .
C26 C 0.7064(13) 1.0687(5) 0.3600(5) 0.080(4) Uani 1 1 d . . .
H26 H 0.6814 1.0844 0.3978 0.096 Uiso 1 1 calc R . .
C27 C 0.8131(12) 1.0337(5) 0.3574(5) 0.075(3) Uani 1 1 d . . .
H27 H 0.8604 1.0262 0.3937 0.090 Uiso 1 1 calc R . .
C28 C 0.8523(10) 1.0093(4) 0.3018(4) 0.060(3) Uani 1 1 d . . .
H28 H 0.9244 0.9851 0.3006 0.071 Uiso 1 1 calc R . .
C29 C 0.9884(8) 0.9969(4) 0.1590(4) 0.050(2) Uani 1 1 d . . .
C30 C 1.0298(9) 0.9821(4) 0.0991(5) 0.065(3) Uani 1 1 d . . .
H30 H 0.9710 0.9676 0.0698 0.078 Uiso 1 1 calc R . .
C31 C 1.1550(13) 0.9888(6) 0.0836(7) 0.095(4) Uani 1 1 d . . .
H31 H 1.1819 0.9781 0.0442 0.114 Uiso 1 1 calc R . .
C32 C 1.2419(12) 1.0116(7) 0.1267(10) 0.118(6) Uani 1 1 d . . .
H32 H 1.3276 1.0155 0.1164 0.141 Uiso 1 1 calc R . .
C33 C 1.2032(12) 1.0282(8) 0.1833(8) 0.116(6) Uani 1 1 d . . .
H33 H 1.2614 1.0450 0.2115 0.140 Uiso 1 1 calc R . .
C34 C 1.0766(10) 1.0202(6) 0.1999(6) 0.088(4) Uani 1 1 d . . .
H34 H 1.0513 1.0310 0.2395 0.106 Uiso 1 1 calc R . .
P35 P 0.6963(2) 0.78176(10) 0.18973(10) 0.0391(5) Uani 1 1 d . . .
C36 C 0.5978(8) 0.7624(4) 0.2561(4) 0.046(2) Uani 1 1 d . . .
C37 C 0.5080(8) 0.8008(5) 0.2809(4) 0.053(2) Uani 1 1 d . . .
H37 H 0.5006 0.8389 0.2647 0.063 Uiso 1 1 calc R . .
C38 C 0.4302(10) 0.7841(6) 0.3284(5) 0.070(3) Uani 1 1 d . . .
H38 H 0.3712 0.8107 0.3443 0.084 Uiso 1 1 calc R . .
C39 C 0.4400(11) 0.7279(6) 0.3524(5) 0.081(4) Uani 1 1 d . . .
H39 H 0.3879 0.7161 0.3847 0.097 Uiso 1 1 calc R . .
C40 C 0.5259(13) 0.6899(6) 0.3286(5) 0.082(4) Uani 1 1 d . . .
H40 H 0.5320 0.6521 0.3456 0.098 Uiso 1 1 calc R . .
C41 C 0.6045(11) 0.7043(5) 0.2806(4) 0.068(3) Uani 1 1 d . . .
H41 H 0.6609 0.6766 0.2645 0.082 Uiso 1 1 calc R . .
C42 C 0.8371(9) 0.7358(4) 0.2028(4) 0.049(2) Uani 1 1 d . . .
C43 C 0.9027(9) 0.7420(5) 0.2597(5) 0.063(3) Uani 1 1 d . . .
H43 H 0.8712 0.7674 0.2898 0.076 Uiso 1 1 calc R . .
C44 C 1.0132(12) 0.7109(5) 0.2713(6) 0.085(4) Uani 1 1 d . . .
H44 H 1.0584 0.7165 0.3085 0.102 Uiso 1 1 calc R . .
C45 C 1.0574(12) 0.6715(6) 0.2282(7) 0.089(4) Uani 1 1 d . . .
H45 H 1.1306 0.6494 0.2371 0.107 Uiso 1 1 calc R . .
C46 C 0.9952(14) 0.6645(6) 0.1724(6) 0.107(5) Uani 1 1 d . . .
H46 H 1.0282 0.6393 0.1425 0.128 Uiso 1 1 calc R . .
C47 C 0.8831(11) 0.6952(5) 0.1607(5) 0.075(3) Uani 1 1 d . . .
H47 H 0.8375 0.6884 0.1238 0.090 Uiso 1 1 calc R . .
C48 C 0.6018(9) 0.7516(4) 0.1252(4) 0.047(2) Uani 1 1 d . . .
C49 C 0.6506(11) 0.7457(4) 0.0661(5) 0.066(3) Uani 1 1 d . . .
H49 H 0.7358 0.7554 0.0595 0.079 Uiso 1 1 calc R . .
C50 C 0.5745(15) 0.7253(6) 0.0157(5) 0.090(4) Uani 1 1 d . . .
H50 H 0.6087 0.7216 -0.0237 0.108 Uiso 1 1 calc R . .
C51 C 0.4498(14) 0.7111(6) 0.0260(6) 0.095(4) Uani 1 1 d . . .
H51 H 0.3994 0.6957 -0.0063 0.114 Uiso 1 1 calc R . .
C52 C 0.3989(12) 0.7190(5) 0.0820(6) 0.084(4) Uani 1 1 d . . .
H52 H 0.3122 0.7116 0.0874 0.101 Uiso 1 1 calc R . .
C53 C 0.4737(10) 0.7381(5) 0.1321(5) 0.067(3) Uani 1 1 d . . .
H53 H 0.4370 0.7419 0.1709 0.080 Uiso 1 1 calc R . .
Cl54 Cl 0.53659(18) 0.90911(11) 0.17103(10) 0.0492(5) Uani 1 1 d . . .
S55 S 1.0695(4) 0.83076(17) 0.41482(17) 0.0911(10) Uiso 1 1 d . . .
O56 O 1.033(2) 0.8891(9) 0.3870(9) 0.124(8) Uiso 0.56(2) 1 d P A 1
O57 O 1.199(3) 0.8290(14) 0.4131(13) 0.169(11) Uiso 0.56(2) 1 d P A 1
O58 O 0.9532(18) 0.7977(10) 0.3985(9) 0.113(7) Uiso 0.56(2) 1 d P A 1
O56B O 1.173(3) 0.8642(13) 0.3910(13) 0.126(10) Uiso 0.44(2) 1 d P A 2
O57B O 1.128(2) 0.7756(11) 0.4277(10) 0.113(10) Uiso 0.44(2) 1 d P A 2
O58B O 0.957(3) 0.8358(16) 0.3803(14) 0.145(11) Uiso 0.44(2) 1 d P A 2
C59 C 1.0362(19) 0.8540(9) 0.4931(8) 0.122(5) Uiso 1 1 d . A .
F60 F 1.113(2) 0.8972(11) 0.5123(10) 0.143(9) Uiso 0.51(2) 1 d P A 1
F61 F 0.937(2) 0.8754(12) 0.5112(10) 0.140(8) Uiso 0.51(2) 1 d P A 1
F62 F 1.0733(17) 0.8049(9) 0.5290(8) 0.127(8) Uiso 0.51(2) 1 d P A 1
F60B F 1.005(3) 0.9172(12) 0.4801(12) 0.172(11) Uiso 0.49(2) 1 d P A 2
F61B F 0.9255(16) 0.8341(10) 0.5103(8) 0.106(7) Uiso 0.49(2) 1 d P A 2
F62B F 1.142(3) 0.8627(13) 0.5245(11) 0.155(10) Uiso 0.49(2) 1 d P A 2
C63 C 0.2969(13) 0.9805(7) 0.3840(7) 0.114(5) Uani 1 1 d . . .
H63 H 0.2324 0.9492 0.3871 0.137 Uiso 1 1 calc R . .
Cl64 Cl 0.3929(4) 0.9623(2) 0.3212(2) 0.1276(14) Uani 1 1 d . . .
Cl65 Cl 0.2169(8) 1.0440(3) 0.3699(4) 0.247(4) Uani 1 1 d . . .
Cl66 Cl 0.3858(7) 0.9790(2) 0.4516(3) 0.195(3) Uani 1 1 d . . .

loop_
_atom_site_aniso_label
_atom_site_aniso_U_11
_atom_site_aniso_U_22
_atom_site_aniso_U_33
_atom_site_aniso_U_23
_atom_site_aniso_U_13
_atom_site_aniso_U_12
Ir 0.02887(16) 0.03369(19) 0.03561(17) 0.00187(14) -0.00085(10) 0.00218(14)
N1 0.030(3) 0.041(4) 0.051(4) 0.003(3) -0.004(3) 0.004(3)
C2 0.042(5) 0.061(7) 0.054(5) 0.000(4) -0.009(4) 0.004(4)
C3 0.042(5) 0.069(7) 0.089(8) 0.002(6) -0.022(5) 0.006(5)
C4 0.030(5) 0.113(11) 0.103(9) 0.006(8) -0.004(5) 0.007(6)
C5 0.046(5) 0.081(9) 0.087(8) 0.001(6) 0.018(5) 0.019(5)
C6 0.040(4) 0.045(6) 0.060(5) 0.000(4) 0.001(4) 0.010(4)
C7 0.044(5) 0.045(6) 0.053(5) 0.000(4) 0.009(4) 0.003(4)
C8 0.085(7) 0.090(9) 0.047(6) 0.001(6) 0.019(5) 0.010(7)
C9 0.104(9) 0.118(11) 0.039(6) -0.003(6) 0.027(6) 0.010(8)
C10 0.105(9) 0.079(8) 0.037(5) 0.009(5) -0.009(5) 0.004(7)
C11 0.058(5) 0.058(6) 0.036(4) 0.001(4) -0.010(4) 0.014(5)
C12 0.041(4) 0.037(5) 0.039(4) 0.001(4) 0.002(3) -0.001(4)
N13 0.042(4) 0.035(4) 0.052(4) -0.001(3) -0.006(3) -0.001(3)
C14 0.052(5) 0.067(7) 0.039(5) 0.005(5) 0.000(4) -0.001(5)
C15 0.094(9) 0.120(11) 0.039(5) 0.001(6) 0.004(5) -0.001(8)
P16 0.0355(10) 0.0356(13) 0.0426(11) 0.0037(9) -0.0010(8) -0.0016(10)
C17 0.043(4) 0.034(5) 0.043(4) 0.008(4) 0.004(3) 0.007(4)
C18 0.055(5) 0.037(5) 0.068(6) 0.000(5) 0.013(4) 0.004(5)
C19 0.065(6) 0.043(6) 0.076(7) 0.016(5) 0.024(5) 0.003(5)
C20 0.062(6) 0.068(7) 0.052(5) 0.016(5) 0.003(5) 0.017(6)
C21 0.070(6) 0.039(6) 0.065(6) 0.007(5) -0.019(5) 0.007(5)
C22 0.061(6) 0.038(5) 0.061(6) 0.012(4) -0.009(4) 0.006(5)
C23 0.059(6) 0.036(5) 0.054(5) -0.007(4) 0.000(4) -0.010(4)
C24 0.059(6) 0.053(6) 0.059(6) -0.007(5) 0.012(4) -0.006(5)
C25 0.095(9) 0.060(8) 0.084(8) -0.011(6) 0.029(7) 0.005(7)
C26 0.117(10) 0.070(8) 0.053(7) -0.020(6) 0.019(7) -0.031(8)
C27 0.099(9) 0.065(8) 0.059(7) -0.008(6) -0.007(6) -0.023(7)
C28 0.083(7) 0.044(6) 0.050(5) -0.005(5) -0.011(5) -0.015(5)
C29 0.044(5) 0.037(5) 0.070(6) 0.014(4) -0.001(4) -0.004(4)
C30 0.055(6) 0.046(6) 0.095(8) 0.002(6) 0.025(5) -0.010(5)
C31 0.076(8) 0.072(9) 0.139(12) 0.022(8) 0.059(9) 0.004(7)
C32 0.041(7) 0.124(14) 0.188(18) 0.056(13) 0.022(9) 0.000(8)
C33 0.044(7) 0.159(16) 0.145(14) 0.056(12) -0.023(8) -0.030(8)
C34 0.054(6) 0.118(11) 0.091(8) 0.032(8) -0.016(6) -0.033(7)
P35 0.0421(11) 0.0336(12) 0.0414(11) 0.0029(9) -0.0010(9) 0.0003(10)
C36 0.047(5) 0.052(6) 0.040(4) 0.007(4) -0.001(4) -0.004(4)
C37 0.044(5) 0.059(6) 0.055(5) 0.002(5) 0.003(4) -0.012(5)
C38 0.062(6) 0.082(9) 0.068(7) 0.009(6) 0.010(5) -0.010(6)
C39 0.077(8) 0.102(11) 0.064(7) 0.011(7) 0.015(6) -0.032(7)
C40 0.110(10) 0.071(8) 0.065(7) 0.024(6) -0.003(7) -0.017(8)
C41 0.089(8) 0.063(7) 0.052(6) 0.013(5) -0.003(5) -0.012(6)
C42 0.056(5) 0.031(5) 0.060(6) 0.009(4) -0.002(4) 0.007(4)
C43 0.064(6) 0.053(7) 0.072(7) -0.009(5) -0.020(5) 0.017(5)
C44 0.090(9) 0.061(8) 0.104(10) 0.011(7) -0.034(7) 0.018(7)
C45 0.079(8) 0.071(9) 0.116(11) 0.015(8) -0.010(7) 0.039(7)
C46 0.129(11) 0.108(12) 0.084(9) 0.006(8) 0.004(8) 0.082(10)
C47 0.096(8) 0.076(8) 0.053(6) -0.003(6) -0.009(5) 0.038(7)
C48 0.060(6) 0.034(5) 0.046(5) -0.001(4) -0.007(4) 0.000(4)
C49 0.086(7) 0.050(6) 0.063(6) -0.003(5) -0.003(5) -0.005(6)
C50 0.131(12) 0.087(10) 0.052(6) -0.017(6) -0.017(7) 0.006(9)
C51 0.101(10) 0.100(11) 0.082(9) -0.020(8) -0.023(8) -0.027(9)
C52 0.072(7) 0.074(9) 0.105(10) -0.011(7) -0.031(7) -0.011(6)
C53 0.067(7) 0.059(7) 0.072(7) -0.007(5) -0.019(5) -0.005(5)
Cl54 0.0313(10) 0.0549(14) 0.0614(13) 0.0114(11) 0.0008(9) 0.0047(10)
C63 0.082(9) 0.132(14) 0.128(13) 0.009(10) -0.029(9) 0.015(9)
Cl64 0.112(3) 0.125(4) 0.146(4) 0.010(3) -0.005(3) -0.008(3)
Cl65 0.278(9) 0.197(7) 0.266(9) -0.039(6) -0.013(7) 0.113(7)
Cl66 0.267(7) 0.100 0.214(6) -0.012(4) -0.082(5) 0.003(4)

loop_
_atom_type_symbol
_atom_type_description
_atom_type_scat_dispersion_real
_atom_type_scat_dispersion_imag
_atom_type_scat_source
C C 0.0033 0.0016 'International Tables Vol C Tables 4.2.6.8 and 6.1.1.4'
H H 0.0000 0.0000 'International Tables Vol C Tables 4.2.6.8 and 6.1.1.4'
N N 0.0061 0.0033 'International Tables Vol C Tables 4.2.6.8 and 6.1.1.4'
O O 0.0106 0.0060 'International Tables Vol C Tables 4.2.6.8 and 6.1.1.4'
F F 0.0171 0.0103 'International Tables Vol C Tables 4.2.6.8 and 6.1.1.4'
P P 0.1023 0.0942 'International Tables Vol C Tables 4.2.6.8 and 6.1.1.4'
S S 0.1246 0.1234 'International Tables Vol C Tables 4.2.6.8 and 6.1.1.4'
Cl Cl 0.1484 0.1585 'International Tables Vol C Tables 4.2.6.8 and 6.1.1.4'
Ir Ir -1.4442 7.9887 'International Tables Vol C Tables 4.2.6.8 and 6.1.1.4'

loop_
_geom_angle_atom_site_label_1
_geom_angle_atom_site_label_2
_geom_angle_atom_site_label_3
_geom_angle
_geom_angle_site_symmetry_1
_geom_angle_site_symmetry_3
_geom_angle_publ_flag
C12 Ir N1 79.8(3) . . ?
C12 Ir N13 174.6(3) . . ?
N1 Ir N13 96.5(3) . . ?
C12 Ir Cl54 96.3(2) . . ?
N1 Ir Cl54 176.00(19) . . ?
N13 Ir Cl54 87.45(19) . . ?
C12 Ir P16 92.4(2) . . ?
N1 Ir P16 88.5(2) . . ?
N13 Ir P16 91.51(19) . . ?
Cl54 Ir P16 90.88(8) . . ?
C12 Ir P35 88.9(2) . . ?
N1 Ir P35 91.9(2) . . ?
N13 Ir P35 87.22(19) . . ?
Cl54 Ir P35 88.80(8) . . ?
P16 Ir P35 178.70(7) . . ?
C2 N1 C6 119.3(7) . . ?
C2 N1 Ir 123.9(6) . . ?
C6 N1 Ir 116.7(5) . . ?
N1 C2 C3 122.0(9) . . ?
N1 C2 H2 119.0 . . ?
C3 C2 H2 119.0 . . ?
C4 C3 C2 118.5(9) . . ?
C4 C3 H3 120.8 . . ?
C2 C3 H3 120.8 . . ?
C3 C4 C5 120.5(9) . . ?
C3 C4 H4 119.8 . . ?
C5 C4 H4 119.8 . . ?
C4 C5 C6 119.3(10) . . ?
C4 C5 H5 120.4 . . ?
C6 C5 H5 120.4 . . ?
N1 C6 C5 120.5(8) . . ?
N1 C6 C7 113.8(7) . . ?
C5 C6 C7 125.7(8) . . ?
C8 C7 C12 122.0(9) . . ?
C8 C7 C6 123.5(8) . . ?
C12 C7 C6 114.4(7) . . ?
C9 C8 C7 119.0(10) . . ?
C9 C8 H8 120.5 . . ?
C7 C8 H8 120.5 . . ?
C10 C9 C8 119.9(9) . . ?
C10 C9 H9 120.1 . . ?
C8 C9 H9 120.1 . . ?
C9 C10 C11 121.9(10) . . ?
C9 C10 H10 119.1 . . ?
C11 C10 H10 119.1 . . ?
C10 C11 C12 121.0(9) . . ?
C10 C11 H11 119.5 . . ?
C12 C11 H11 119.5 . . ?
C11 C12 C7 116.2(7) . . ?
C11 C12 Ir 128.9(6) . . ?
C7 C12 Ir 114.7(6) . . ?
C14 N13 Ir 174.1(7) . . ?
N13 C14 C15 179.4(11) . . ?
C14 C15 H15A 109.5 . . ?
C14 C15 H15B 109.5 . . ?
H15A C15 H15B 109.5 . . ?
C14 C15 H15C 109.5 . . ?
H15A C15 H15C 109.5 . . ?
H15B C15 H15C 109.5 . . ?
C23 P16 C17 103.0(4) . . ?
C23 P16 C29 108.6(4) . . ?
C17 P16 C29 99.3(4) . . ?
C23 P16 Ir 109.0(3) . . ?
C17 P16 Ir 121.8(3) . . ?
C29 P16 Ir 114.0(3) . . ?
C22 C17 C18 118.7(8) . . ?
C22 C17 P16 123.2(7) . . ?
C18 C17 P16 118.0(7) . . ?
C17 C18 C19 120.7(9) . . ?
C17 C18 H18 119.7 . . ?
C19 C18 H18 119.7 . . ?
C20 C19 C18 119.5(9) . . ?
C20 C19 H19 120.2 . . ?
C18 C19 H19 120.2 . . ?
C19 C20 C21 120.1(9) . . ?
C19 C20 H20 120.0 . . ?
C21 C20 H20 120.0 . . ?
C22 C21 C20 120.8(9) . . ?
C22 C21 H21 119.6 . . ?
C20 C21 H21 119.6 . . ?
C17 C22 C21 120.2(9) . . ?
C17 C22 H22 119.9 . . ?
C21 C22 H22 119.9 . . ?
C24 C23 C28 119.7(9) . . ?
C24 C23 P16 119.8(7) . . ?
C28 C23 P16 120.1(7) . . ?
C23 C24 C25 120.0(10) . . ?
C23 C24 H24 120.0 . . ?
C25 C24 H24 120.0 . . ?
C26 C25 C24 120.3(11) . . ?
C26 C25 H25 119.8 . . ?
C24 C25 H25 119.8 . . ?
C27 C26 C25 120.2(11) . . ?
C27 C26 H26 119.9 . . ?
C25 C26 H26 119.9 . . ?
C26 C27 C28 121.2(11) . . ?
C26 C27 H27 119.4 . . ?
C28 C27 H27 119.4 . . ?
C27 C28 C23 118.5(10) . . ?
C27 C28 H28 120.7 . . ?
C23 C28 H28 120.7 . . ?
C34 C29 C30 117.8(9) . . ?
C34 C29 P16 125.6(8) . . ?
C30 C29 P16 116.5(7) . . ?
C31 C30 C29 120.7(12) . . ?
C31 C30 H30 119.6 . . ?
C29 C30 H30 119.6 . . ?
C30 C31 C32 119.7(13) . . ?
C30 C31 H31 120.2 . . ?
C32 C31 H31 120.2 . . ?
C33 C32 C31 120.5(12) . . ?
C33 C32 H32 119.8 . . ?
C31 C32 H32 119.8 . . ?
C32 C33 C34 120.1(14) . . ?
C32 C33 H33 120.0 . . ?
C34 C33 H33 120.0 . . ?
C29 C34 C33 121.2(13) . . ?
C29 C34 H34 119.4 . . ?
C33 C34 H34 119.4 . . ?
C42 P35 C48 109.2(4) . . ?
C42 P35 C36 102.0(4) . . ?
C48 P35 C36 101.6(4) . . ?
C42 P35 Ir 110.0(3) . . ?
C48 P35 Ir 116.2(3) . . ?
C36 P35 Ir 116.6(3) . . ?
C37 C36 C41 117.6(8) . . ?
C37 C36 P35 122.9(7) . . ?
C41 C36 P35 119.2(7) . . ?
C38 C37 C36 121.9(10) . . ?
C38 C37 H37 119.0 . . ?
C36 C37 H37 119.0 . . ?
C37 C38 C39 119.5(11) . . ?
C37 C38 H38 120.2 . . ?
C39 C38 H38 120.2 . . ?
C40 C39 C38 119.4(10) . . ?
C40 C39 H39 120.3 . . ?
C38 C39 H39 120.3 . . ?
C39 C40 C41 123.1(11) . . ?
C39 C40 H40 118.5 . . ?
C41 C40 H40 118.5 . . ?
C40 C41 C36 118.4(11) . . ?
C40 C41 H41 120.8 . . ?
C36 C41 H41 120.8 . . ?
C47 C42 C43 118.1(9) . . ?
C47 C42 P35 124.6(7) . . ?
C43 C42 P35 117.3(7) . . ?
C44 C43 C42 120.2(10) . . ?
C44 C43 H43 119.9 . . ?
C42 C43 H43 119.9 . . ?
C43 C44 C45 120.2(11) . . ?
C43 C44 H44 119.9 . . ?
C45 C44 H44 119.9 . . ?
C46 C45 C44 120.7(11) . . ?
C46 C45 H45 119.7 . . ?
C44 C45 H45 119.7 . . ?
C45 C46 C47 119.4(12) . . ?
C45 C46 H46 120.3 . . ?
C47 C46 H46 120.3 . . ?
C46 C47 C42 121.2(10) . . ?
C46 C47 H47 119.4 . . ?
C42 C47 H47 119.4 . . ?
C53 C48 C49 116.7(9) . . ?
C53 C48 P35 120.8(7) . . ?
C49 C48 P35 122.2(7) . . ?
C48 C49 C50 121.8(11) . . ?
C48 C49 H49 119.1 . . ?
C50 C49 H49 119.1 . . ?
C51 C50 C49 118.5(12) . . ?
C51 C50 H50 120.7 . . ?
C49 C50 H50 120.7 . . ?
C52 C51 C50 120.7(11) . . ?
C52 C51 H51 119.6 . . ?
C50 C51 H51 119.6 . . ?
C51 C52 C53 121.0(12) . . ?
C51 C52 H52 119.5 . . ?
C53 C52 H52 119.5 . . ?
C48 C53 C52 121.1(11) . . ?
C48 C53 H53 119.5 . . ?
C52 C53 H53 119.5 . . ?
O57 S55 O58 143.4(15) . . ?
O57 S55 O56 105.1(15) . . ?
O58 S55 O56 98.7(12) . . ?
O57 S55 C59 104.2(13) . . ?
O58 S55 C59 101.5(10) . . ?
O56 S55 C59 93.8(10) . . ?
F61 C59 F60 97(2) . . ?
F61 C59 F62 111(2) . . ?
F60 C59 F62 104.6(19) . . ?
F61 C59 S55 126.6(17) . . ?
F60 C59 S55 112.2(15) . . ?
F62 C59 S55 103.2(14) . . ?
Cl65 C63 Cl66 115.3(10) . . ?
Cl65 C63 Cl64 110.6(9) . . ?
Cl66 C63 Cl64 110.1(8) . . ?
Cl65 C63 H63 106.8 . . ?
Cl66 C63 H63 106.8 . . ?
Cl64 C63 H63 106.8 . . ?

loop_
_geom_bond_atom_site_label_1
_geom_bond_atom_site_label_2
_geom_bond_distance
_geom_bond_site_symmetry_2
_geom_bond_publ_flag
Ir C12 2.018(8) . ?
Ir N1 2.051(6) . ?
Ir N13 2.129(7) . ?
Ir Cl54 2.3882(19) . ?
Ir P16 2.389(2) . ?
Ir P35 2.391(2) . ?
N1 C2 1.353(10) . ?
N1 C6 1.353(10) . ?
C2 C3 1.375(12) . ?
C2 H2 0.9300 . ?
C3 C4 1.365(15) . ?
C3 H3 0.9300 . ?
C4 C5 1.373(15) . ?
C4 H4 0.9300 . ?
C5 C6 1.384(12) . ?
C5 H5 0.9300 . ?
C6 C7 1.477(12) . ?
C7 C8 1.390(12) . ?
C7 C12 1.416(11) . ?
C8 C9 1.379(15) . ?
C8 H8 0.9300 . ?
C9 C10 1.363(15) . ?
C9 H9 0.9300 . ?
C10 C11 1.369(13) . ?
C10 H10 0.9300 . ?
C11 C12 1.399(11) . ?
C11 H11 0.9300 . ?
N13 C14 1.125(10) . ?
C14 C15 1.467(12) . ?
C15 H15A 0.9600 . ?
C15 H15B 0.9600 . ?
C15 H15C 0.9600 . ?
P16 C23 1.822(9) . ?
P16 C17 1.825(8) . ?
P16 C29 1.831(9) . ?
C17 C22 1.379(12) . ?
C17 C18 1.389(12) . ?
C18 C19 1.406(13) . ?
C18 H18 0.9300 . ?
C19 C20 1.355(14) . ?
C19 H19 0.9300 . ?
C20 C21 1.383(13) . ?
C20 H20 0.9300 . ?
C21 C22 1.380(12) . ?
C21 H21 0.9300 . ?
C22 H22 0.9300 . ?
C23 C24 1.382(13) . ?
C23 C28 1.415(12) . ?
C24 C25 1.386(14) . ?
C24 H24 0.9300 . ?
C25 C26 1.378(16) . ?
C25 H25 0.9300 . ?
C26 C27 1.366(16) . ?
C26 H26 0.9300 . ?
C27 C28 1.388(14) . ?
C27 H27 0.9300 . ?
C28 H28 0.9300 . ?
C29 C34 1.366(14) . ?
C29 C30 1.407(13) . ?
C30 C31 1.364(14) . ?
C30 H30 0.9300 . ?
C31 C32 1.38(2) . ?
C31 H31 0.9300 . ?
C32 C33 1.35(2) . ?
C32 H32 0.9300 . ?
C33 C34 1.386(16) . ?
C33 H33 0.9300 . ?
C34 H34 0.9300 . ?
P35 C42 1.816(9) . ?
P35 C48 1.820(9) . ?
P35 C36 1.829(8) . ?
C36 C37 1.391(12) . ?
C36 C41 1.414(13) . ?
C37 C38 1.371(12) . ?
C37 H37 0.9300 . ?
C38 C39 1.374(16) . ?
C38 H38 0.9300 . ?
C39 C40 1.349(16) . ?
C39 H39 0.9300 . ?
C40 C41 1.373(15) . ?
C40 H40 0.9300 . ?
C41 H41 0.9300 . ?
C42 C47 1.382(13) . ?
C42 C43 1.397(12) . ?
C43 C44 1.369(14) . ?
C43 H43 0.9300 . ?
C44 C45 1.372(16) . ?
C44 H44 0.9300 . ?
C45 C46 1.362(17) . ?
C45 H45 0.9300 . ?
C46 C47 1.378(15) . ?
C46 H46 0.9300 . ?
C47 H47 0.9300 . ?
C48 C53 1.381(13) . ?
C48 C49 1.387(13) . ?
C49 C50 1.408(14) . ?
C49 H49 0.9300 . ?
C50 C51 1.363(17) . ?
C50 H50 0.9300 . ?
C51 C52 1.339(17) . ?
C51 H51 0.9300 . ?
C52 C53 1.387(14) . ?
C52 H52 0.9300 . ?
C53 H53 0.9300 . ?
S55 O57 1.35(3) . ?
S55 O58 1.46(2) . ?
S55 O56 1.49(2) . ?
S55 C59 1.805(18) . ?
C59 F61 1.22(2) . ?
C59 F60 1.33(3) . ?
C59 F62 1.40(2) . ?
C63 Cl65 1.682(15) . ?
C63 Cl66 1.711(14) . ?
C63 Cl64 1.746(16) . ?
C63 H63 0.9800 . ?
